data_2220125
loop_
_publ_author_name
'Natarajan, S.'
'Sudhapriya, V.'
'Vijayakumar, V.'
'Shoba, N.'
'Suresh, J.'
'Lakshman, P. L. Nilantha'

_publ_section_title
;
 2,4,6,8-Tetrakis(4-fluorophenyl)-3,7-diazabicyclo[3.3.1]nonan-9-one
;
_journal_coeditor_code CI2727
_journal_issue 12
_journal_name_full 'Acta Crystallographica Section E'
_journal_page_first o2496
_journal_paper_doi 10.1107/S1600536808039135
_journal_volume 64
_journal_year 2008
_chemical_formula_iupac 'C31 H24 F4 N2 O'
_chemical_formula_moiety 'C31 H24 F4 N2 O'
_chemical_formula_sum 'C31 H24 F4 N2 O'
_chemical_formula_weight 516.52
_chemical_name_systematic
;
2,4,6,8-Tetrakis(4-fluorophenyl)-3,7-diazabicyclo[3.3.1]nonan-9-one
;
_space_group_IT_number 15
_symmetry_cell_setting monoclinic
_symmetry_space_group_name_Hall '-C 2yc'
_symmetry_space_group_name_H-M 'C 1 2/c 1'
_atom_sites_solution_hydrogens geom
_atom_sites_solution_primary direct
_atom_sites_solution_secondary difmap
_audit_creation_method SHELXL-97
_cell_angle_alpha 90.00
_cell_angle_beta 133.249(4)
_cell_angle_gamma 90.00
_cell_formula_units_Z 8
_cell_length_a 37.1521(9)
_cell_length_b 7.1458(5)
_cell_length_c 26.2165(7)
_cell_measurement_reflns_used 25
_cell_measurement_temperature 293(2)
_cell_measurement_theta_max 25
_cell_measurement_theta_min 2
_cell_volume 5069.5(5)
_computing_cell_refinement 'CAD-4 EXPRESS (Enraf--Nonius, 1994)'
_computing_data_collection 'CAD-4 EXPRESS (Enraf--Nonius, 1994)'
_computing_data_reduction 'XCAD4 (Harms & Wocadlo, 1996)'
_computing_molecular_graphics 'PLATON (Spek, 2003)'
_computing_publication_material 'SHELXL97 (Sheldrick, 2008)'
_computing_structure_refinement 'SHELXL97 (Sheldrick, 2008)'
_computing_structure_solution 'SHELXS97 (Sheldrick, 2008)'
_diffrn_ambient_temperature 293(2)
_diffrn_measured_fraction_theta_full 0.999
_diffrn_measured_fraction_theta_max 0.999
_diffrn_measurement_device_type 'Nonius MACH-3'
_diffrn_measurement_method \w-2\q
_diffrn_radiation_monochromator graphite
_diffrn_radiation_source 'fine-focus sealed tube'
_diffrn_radiation_type MoK\a
_diffrn_radiation_wavelength 0.71073
_diffrn_reflns_av_R_equivalents 0.0243
_diffrn_reflns_av_sigmaI/netI 0.0356
_diffrn_reflns_limit_h_max 44
_diffrn_reflns_limit_h_min 0
_diffrn_reflns_limit_k_max 8
_diffrn_reflns_limit_k_min -1
_diffrn_reflns_limit_l_max 22
_diffrn_reflns_limit_l_min -31
_diffrn_reflns_number 5315
_diffrn_reflns_theta_full 24.98
_diffrn_reflns_theta_max 24.98
_diffrn_reflns_theta_min 2.13
_diffrn_standards_decay_% 0
_diffrn_standards_interval_time 60
_diffrn_standards_number 2
_exptl_absorpt_coefficient_mu 0.102
_exptl_absorpt_correction_T_max 0.991
_exptl_absorpt_correction_T_min 0.986
_exptl_absorpt_correction_type psi-scan
_exptl_absorpt_process_details '(North <i>et al.</i>,  1968)'
_exptl_crystal_colour colourless
_exptl_crystal_density_diffrn 1.353
_exptl_crystal_density_method 'not measured'
_exptl_crystal_description Block
_exptl_crystal_F_000 2144
_exptl_crystal_size_max 0.19
_exptl_crystal_size_mid 0.16
_exptl_crystal_size_min 0.11
_refine_diff_density_max 0.135
_refine_diff_density_min -0.229
_refine_ls_extinction_method none
_refine_ls_goodness_of_fit_ref 1.021
_refine_ls_hydrogen_treatment mixed
_refine_ls_matrix_type full
_refine_ls_number_parameters 351
_refine_ls_number_reflns 4465
_refine_ls_number_restraints 0
_refine_ls_restrained_S_all 1.021
_refine_ls_R_factor_all 0.0850
_refine_ls_R_factor_gt 0.0394
_refine_ls_shift/su_max 0.001
_refine_ls_shift/su_mean 0.000
_refine_ls_structure_factor_coef Fsqd
_refine_ls_weighting_details 'calc w=1/[\s^2^(Fo^2^)+(0.0552P)^2^+1.3466P] where P=(Fo^2^+2Fc^2^)/3'
_refine_ls_weighting_scheme calc
_refine_ls_wR_factor_gt 0.0936
_refine_ls_wR_factor_ref 0.1123
_reflns_number_gt 2735
_reflns_number_total 4465
_reflns_threshold_expression I>2\s(I)
_cod_data_source_file ci2727.cif
_cod_data_source_block I
_cod_depositor_comments
;
The following automatic conversions were performed:
'_symmetry_cell_setting' value 'Monoclinic' changed to 'monoclinic'
according to '/home/saulius/struct/CIF-dictionaries/cif_core.dic'
dictionary named 'cif_core.dic' version 2.4.1 from 2010-06-29.

Automatic conversion script
Id: cif_fix_enum 1527 2010-12-29 10:47:43Z saulius 

The following automatic conversions were performed:

'_symmetry_cell_setting' value 'Monoclinic' changed to 'monoclinic'
according to /home/saulius/struct/CIF-dictionaries/cif_core.dic
dictionary named 'cif_core.dic' version 2.4.1 from 2010-06-29.

Automatic conversion script
Id: cif_fix_values 1715 2011-07-08 13:25:40Z adriana 
;
_cod_original_cell_volume 5069.5(4)
_cod_original_sg_symbol_H-M 'C 2/c'
_cod_database_code 2220125
_cod_database_fobs_code 2220125

loop_
_symmetry_equiv_pos_as_xyz
'x, y, z'
'-x, y, -z+1/2'
'x+1/2, y+1/2, z'
'-x+1/2, y+1/2, -z+1/2'
'-x, -y, -z'
'x, -y, z-1/2'
'-x+1/2, -y+1/2, -z'
'x+1/2, -y+1/2, z-1/2'

loop_
_atom_site_type_symbol
_atom_site_label
_atom_site_fract_x
_atom_site_fract_y
_atom_site_fract_z
_atom_site_U_iso_or_equiv
_atom_site_adp_type
_atom_site_calc_flag
_atom_site_refinement_flags
_atom_site_occupancy
C C1 0.11845(6) 0.4616(3) 0.20424(9) 0.0401(5) Uani d . 1
H H1 0.1151 0.3251 0.2002 0.048 Uiso calc R 1
C C2 0.17256(7) 0.5147(3) 0.24318(10) 0.0385(4) Uani d . 1
H H2 0.1871 0.5885 0.2850 0.046 Uiso calc R 1
C C3 0.20558(6) 0.3394(3) 0.26425(9) 0.0378(5) Uani d . 1
H H3 0.2379 0.3838 0.2838 0.045 Uiso calc R 1
C C4 0.18263(7) 0.3426(3) 0.15308(9) 0.0377(4) Uani d . 1
H H4 0.2166 0.3848 0.1798 0.045 Uiso calc R 1
C C5 0.14991(6) 0.5202(3) 0.12939(9) 0.0371(4) Uani d . 1
H H5 0.1508 0.5974 0.0994 0.044 Uiso calc R 1
C C6 0.09512(6) 0.4758(3) 0.09015(9) 0.0398(5) Uani d . 1
H H6 0.0897 0.3403 0.0836 0.048 Uiso calc R 1
C C7 0.17300(7) 0.6262(3) 0.19522(10) 0.0386(5) Uani d . 1
C C11 0.10312(7) 0.5332(3) 0.24153(10) 0.0430(5) Uani d . 1
C C12 0.11071(9) 0.4228(4) 0.29154(12) 0.0621(6) Uani d . 1
H H12 0.1258 0.3067 0.3025 0.074 Uiso calc R 1
C C13 0.09628(10) 0.4816(4) 0.32551(13) 0.0711(7) Uani d . 1
H H13 0.1017 0.4068 0.3593 0.085 Uiso calc R 1
C C14 0.07391(8) 0.6514(4) 0.30841(12) 0.0571(6) Uani d . 1
C C15 0.06615(8) 0.7656(3) 0.26035(12) 0.0564(6) Uani d . 1
H H15 0.0512 0.8817 0.2500 0.068 Uiso calc R 1
C C16 0.08102(8) 0.7055(3) 0.22704(11) 0.0504(5) Uani d . 1
H H16 0.0760 0.7829 0.1941 0.060 Uiso calc R 1
C C31 0.21368(7) 0.2239(3) 0.31941(9) 0.0394(5) Uani d . 1
C C32 0.18761(7) 0.0614(3) 0.30531(11) 0.0476(5) Uani d . 1
H H32 0.1646 0.0158 0.2597 0.057 Uiso calc R 1
C C33 0.19552(8) -0.0333(3) 0.35830(12) 0.0531(6) Uani d . 1
H H33 0.1778 -0.1413 0.3486 0.064 Uiso calc R 1
C C34 0.22973(8) 0.0344(3) 0.42487(11) 0.0520(6) Uani d . 1
C C35 0.25679(8) 0.1928(3) 0.44138(11) 0.0526(6) Uani d . 1
H H35 0.2801 0.2361 0.4873 0.063 Uiso calc R 1
C C36 0.24843(7) 0.2856(3) 0.38825(10) 0.0462(5) Uani d . 1
H H36 0.2666 0.3929 0.3987 0.055 Uiso calc R 1
C C41 0.16646(6) 0.2296(3) 0.09174(9) 0.0377(4) Uani d . 1
C C42 0.17840(7) 0.2953(3) 0.05514(10) 0.0486(5) Uani d . 1
H H42 0.1964 0.4056 0.0697 0.058 Uiso calc R 1
C C43 0.16441(8) 0.2022(3) -0.00210(11) 0.0572(6) Uani d . 1
H H43 0.1725 0.2483 -0.0263 0.069 Uiso calc R 1
C C44 0.13822(8) 0.0401(3) -0.02224(11) 0.0552(6) Uani d . 1
C C45 0.12559(8) -0.0312(3) 0.01184(11) 0.0550(6) Uani d . 1
H H45 0.1078 -0.1423 -0.0031 0.066 Uiso calc R 1
C C46 0.13961(7) 0.0644(3) 0.06916(10) 0.0476(5) Uani d . 1
H H46 0.1310 0.0176 0.0927 0.057 Uiso calc R 1
C C61 0.06009(7) 0.5723(3) 0.01948(10) 0.0406(5) Uani d . 1
C C62 0.03742(8) 0.7397(3) 0.00973(12) 0.0590(6) Uani d . 1
H H62 0.0420 0.7904 0.0465 0.071 Uiso calc R 1
C C63 0.00812(9) 0.8329(4) -0.05342(13) 0.0697(7) Uani d . 1
H H63 -0.0071 0.9450 -0.0595 0.084 Uiso calc R 1
C C64 0.00196(8) 0.7583(4) -0.10652(11) 0.0596(6) Uani d . 1
C C65 0.02287(8) 0.5928(3) -0.10022(11) 0.0546(6) Uani d . 1
H H65 0.0177 0.5435 -0.1376 0.066 Uiso calc R 1
C C66 0.05205(7) 0.4997(3) -0.03665(10) 0.0469(5) Uani d . 1
H H66 0.0665 0.3863 -0.0315 0.056 Uiso calc R 1
N N1 0.08615(6) 0.5436(3) 0.13358(8) 0.0448(4) Uani d . 1
N N2 0.18264(6) 0.2354(2) 0.20033(8) 0.0396(4) Uani d . 1
O O1 0.19350(5) 0.7766(2) 0.21027(7) 0.0521(4) Uani d . 1
F F1 0.05822(5) 0.7074(2) 0.34005(7) 0.0799(4) Uani d . 1
F F2 0.23818(6) -0.0598(2) 0.47714(7) 0.0775(4) Uani d . 1
F F3 0.12520(6) -0.0562(2) -0.07769(7) 0.0844(5) Uani d . 1
F F4 -0.02642(6) 0.8518(2) -0.16843(7) 0.0923(5) Uani d . 1
H H1A 0.1975(8) 0.130(3) 0.2109(11) 0.057(7) Uiso d . 1
H H2A 0.0545(8) 0.522(3) 0.1100(10) 0.052(6) Uiso d . 1

loop_
_atom_site_aniso_label
_atom_site_aniso_U_11
_atom_site_aniso_U_22
_atom_site_aniso_U_33
_atom_site_aniso_U_12
_atom_site_aniso_U_13
_atom_site_aniso_U_23
C1 0.0412(10) 0.0390(12) 0.0455(11) 0.0006(9) 0.0318(9) 0.0010(9)
C2 0.0420(10) 0.0344(11) 0.0438(10) -0.0014(9) 0.0313(9) -0.0037(9)
C3 0.0366(10) 0.0367(11) 0.0427(11) 0.0005(9) 0.0282(9) -0.0008(9)
C4 0.0358(9) 0.0366(11) 0.0442(11) -0.0001(9) 0.0288(9) -0.0007(9)
C5 0.0401(10) 0.0341(11) 0.0429(10) 0.0006(8) 0.0308(9) 0.0023(9)
C6 0.0395(10) 0.0392(12) 0.0443(10) -0.0017(9) 0.0302(9) -0.0026(9)
C7 0.0359(10) 0.0317(11) 0.0527(12) 0.0042(9) 0.0321(9) 0.0020(9)
C11 0.0399(10) 0.0480(13) 0.0455(11) -0.0007(10) 0.0309(9) 0.0007(10)
C12 0.0749(15) 0.0619(16) 0.0706(15) 0.0213(13) 0.0580(14) 0.0195(13)
C13 0.0894(18) 0.083(2) 0.0738(16) 0.0217(16) 0.0686(15) 0.0244(15)
C14 0.0563(13) 0.0735(17) 0.0589(14) -0.0002(12) 0.0463(12) -0.0053(13)
C15 0.0618(13) 0.0542(15) 0.0660(14) 0.0085(12) 0.0487(12) 0.0040(12)
C16 0.0588(13) 0.0490(13) 0.0573(12) 0.0035(11) 0.0452(11) 0.0051(11)
C31 0.0411(10) 0.0378(11) 0.0454(11) 0.0036(9) 0.0320(9) -0.0010(9)
C32 0.0539(12) 0.0384(12) 0.0529(12) -0.0034(10) 0.0374(11) -0.0054(10)
C33 0.0688(14) 0.0370(12) 0.0703(15) 0.0002(11) 0.0541(13) 0.0017(11)
C34 0.0722(15) 0.0462(14) 0.0604(14) 0.0155(12) 0.0543(13) 0.0130(12)
C35 0.0642(14) 0.0536(14) 0.0472(12) 0.0036(12) 0.0410(12) -0.0026(11)
C36 0.0526(11) 0.0424(12) 0.0481(11) -0.0034(10) 0.0362(10) -0.0050(10)
C41 0.0370(9) 0.0359(11) 0.0425(10) 0.0037(9) 0.0282(9) 0.0026(9)
C42 0.0570(12) 0.0449(12) 0.0589(13) -0.0065(10) 0.0455(11) -0.0042(11)
C43 0.0716(14) 0.0621(16) 0.0597(13) -0.0006(13) 0.0535(13) -0.0007(12)
C44 0.0622(13) 0.0568(15) 0.0434(11) 0.0048(12) 0.0350(11) -0.0062(11)
C45 0.0626(13) 0.0443(13) 0.0531(12) -0.0088(11) 0.0378(11) -0.0084(11)
C46 0.0554(12) 0.0427(13) 0.0520(12) -0.0045(11) 0.0397(11) -0.0012(10)
C61 0.0379(10) 0.0403(12) 0.0447(11) -0.0010(9) 0.0288(9) 0.0001(9)
C62 0.0704(15) 0.0555(15) 0.0572(13) 0.0157(13) 0.0462(13) 0.0046(12)
C63 0.0783(17) 0.0603(17) 0.0675(16) 0.0270(14) 0.0488(14) 0.0153(14)
C64 0.0550(13) 0.0605(16) 0.0488(13) 0.0061(12) 0.0300(11) 0.0138(12)
C65 0.0497(12) 0.0654(16) 0.0438(12) -0.0071(12) 0.0301(11) -0.0051(12)
C66 0.0432(11) 0.0477(13) 0.0474(12) 0.0013(10) 0.0301(10) -0.0027(10)
N1 0.0374(9) 0.0567(12) 0.0455(9) 0.0043(9) 0.0303(8) 0.0037(9)
N2 0.0479(9) 0.0329(10) 0.0443(9) 0.0049(8) 0.0340(8) 0.0024(8)
O1 0.0620(9) 0.0362(8) 0.0657(9) -0.0095(7) 0.0467(8) -0.0059(7)
F1 0.0926(10) 0.1006(12) 0.0882(10) 0.0073(9) 0.0781(9) -0.0025(9)
F2 0.1203(12) 0.0641(9) 0.0821(9) 0.0118(8) 0.0825(10) 0.0192(8)
F3 0.1090(11) 0.0841(11) 0.0633(8) -0.0052(9) 0.0602(9) -0.0224(8)
F4 0.0987(11) 0.0894(12) 0.0591(8) 0.0184(9) 0.0426(9) 0.0273(8)

loop_
_atom_type_symbol
_atom_type_description
_atom_type_scat_dispersion_real
_atom_type_scat_dispersion_imag
_atom_type_scat_source
C C 0.0033 0.0016 'International Tables Vol C Tables 4.2.6.8 and 6.1.1.4'
H H 0.0000 0.0000 'International Tables Vol C Tables 4.2.6.8 and 6.1.1.4'
N N 0.0061 0.0033 'International Tables Vol C Tables 4.2.6.8 and 6.1.1.4'
O O 0.0106 0.0060 'International Tables Vol C Tables 4.2.6.8 and 6.1.1.4'
F F 0.0171 0.0103 'International Tables Vol C Tables 4.2.6.8 and 6.1.1.4'

loop_
_geom_angle_atom_site_label_1
_geom_angle_atom_site_label_2
_geom_angle_atom_site_label_3
_geom_angle
N1 C1 C11 109.51(15)
N1 C1 C2 107.55(15)
C11 C1 C2 112.45(15)
N1 C1 H1 109.1
C11 C1 H1 109.1
C2 C1 H1 109.1
C7 C2 C1 109.37(15)
C7 C2 C3 105.39(14)
C1 C2 C3 112.61(15)
C7 C2 H2 109.8
C1 C2 H2 109.8
C3 C2 H2 109.8
N2 C3 C31 113.52(16)
N2 C3 C2 107.60(14)
C31 C3 C2 111.73(14)
N2 C3 H3 107.9
C31 C3 H3 107.9
C2 C3 H3 107.9
N2 C4 C41 113.15(16)
N2 C4 C5 108.19(14)
C41 C4 C5 112.21(15)
N2 C4 H4 107.7
C41 C4 H4 107.7
C5 C4 H4 107.7
C7 C5 C6 108.66(14)
C7 C5 C4 106.05(14)
C6 C5 C4 113.94(15)
C7 C5 H5 109.4
C6 C5 H5 109.4
C4 C5 H5 109.4
N1 C6 C61 109.65(16)
N1 C6 C5 107.95(15)
C61 C6 C5 110.70(15)
N1 C6 H6 109.5
C61 C6 H6 109.5
C5 C6 H6 109.5
O1 C7 C2 124.21(18)
O1 C7 C5 123.78(18)
C2 C7 C5 111.69(17)
C16 C11 C12 117.76(18)
C16 C11 C1 122.54(18)
C12 C11 C1 119.69(19)
C13 C12 C11 121.3(2)
C13 C12 H12 119.3
C11 C12 H12 119.3
C14 C13 C12 118.5(2)
C14 C13 H13 120.7
C12 C13 H13 120.7
C15 C14 F1 118.8(2)
C15 C14 C13 122.4(2)
F1 C14 C13 118.8(2)
C14 C15 C16 118.5(2)
C14 C15 H15 120.8
C16 C15 H15 120.8
C11 C16 C15 121.5(2)
C11 C16 H16 119.2
C15 C16 H16 119.2
C36 C31 C32 117.96(18)
C36 C31 C3 118.09(18)
C32 C31 C3 123.93(17)
C33 C32 C31 120.76(19)
C33 C32 H32 119.6
C31 C32 H32 119.6
C34 C33 C32 118.8(2)
C34 C33 H33 120.6
C32 C33 H33 120.6
F2 C34 C33 119.0(2)
F2 C34 C35 118.6(2)
C33 C34 C35 122.42(19)
C34 C35 C36 118.1(2)
C34 C35 H35 121.0
C36 C35 H35 121.0
C35 C36 C31 121.9(2)
C35 C36 H36 119.0
C31 C36 H36 119.0
C42 C41 C46 118.01(18)
C42 C41 C4 118.32(17)
C46 C41 C4 123.66(16)
C43 C42 C41 122.0(2)
C43 C42 H42 119.0
C41 C42 H42 119.0
C44 C43 C42 117.9(2)
C44 C43 H43 121.0
C42 C43 H43 121.0
C45 C44 F3 118.8(2)
C45 C44 C43 122.6(2)
F3 C44 C43 118.6(2)
C44 C45 C46 119.0(2)
C44 C45 H45 120.5
C46 C45 H45 120.5
C45 C46 C41 120.48(19)
C45 C46 H46 119.8
C41 C46 H46 119.8
C62 C61 C66 117.84(19)
C62 C61 C6 121.58(18)
C66 C61 C6 120.48(18)
C63 C62 C61 121.3(2)
C63 C62 H62 119.3
C61 C62 H62 119.3
C64 C63 C62 118.8(2)
C64 C63 H63 120.6
C62 C63 H63 120.6
C63 C64 F4 118.7(2)
C63 C64 C65 122.4(2)
F4 C64 C65 118.9(2)
C64 C65 C66 118.3(2)
C64 C65 H65 120.8
C66 C65 H65 120.8
C65 C66 C61 121.2(2)
C65 C66 H66 119.4
C61 C66 H66 119.4
C6 N1 C1 114.91(15)
C6 N1 H2A 107.3(13)
C1 N1 H2A 110.8(13)
C4 N2 C3 111.62(15)
C4 N2 H1A 111.2(14)
C3 N2 H1A 109.6(14)

loop_
_geom_bond_atom_site_label_1
_geom_bond_atom_site_label_2
_geom_bond_distance
C1 N1 1.473(2)
C1 C11 1.518(3)
C1 C2 1.554(2)
C1 H1 0.98
C2 C7 1.498(3)
C2 C3 1.566(3)
C2 H2 0.98
C3 N2 1.459(2)
C3 C31 1.505(3)
C3 H3 0.98
C4 N2 1.456(2)
C4 C41 1.508(3)
C4 C5 1.562(3)
C4 H4 0.98
C5 C7 1.503(3)
C5 C6 1.559(2)
C5 H5 0.98
C6 N1 1.470(2)
C6 C61 1.516(3)
C6 H6 0.98
C7 O1 1.216(2)
C11 C16 1.381(3)
C11 C12 1.383(3)
C12 C13 1.383(3)
C12 H12 0.93
C13 C14 1.361(3)
C13 H13 0.93
C14 C15 1.356(3)
C14 F1 1.360(2)
C15 C16 1.383(3)
C15 H15 0.93
C16 H16 0.93
C31 C36 1.388(3)
C31 C32 1.390(3)
C32 C33 1.384(3)
C32 H32 0.93
C33 C34 1.362(3)
C33 H33 0.93
C34 F2 1.356(2)
C34 C35 1.372(3)
C35 C36 1.372(3)
C35 H35 0.93
C36 H36 0.93
C41 C42 1.386(3)
C41 C46 1.389(3)
C42 C43 1.377(3)
C42 H42 0.93
C43 C44 1.365(3)
C43 H43 0.93
C44 C45 1.361(3)
C44 F3 1.363(2)
C45 C46 1.387(3)
C45 H45 0.93
C46 H46 0.93
C61 C62 1.382(3)
C61 C66 1.386(3)
C62 C63 1.379(3)
C62 H62 0.93
C63 C64 1.356(3)
C63 H63 0.93
C64 F4 1.359(2)
C64 C65 1.361(3)
C65 C66 1.386(3)
C65 H65 0.93
C66 H66 0.93
N1 H2A 0.89(2)
N2 H1A 0.86(2)

loop_
_geom_hbond_atom_site_label_D
_geom_hbond_atom_site_label_H
_geom_hbond_atom_site_label_A
_geom_hbond_site_symmetry_A
_geom_hbond_distance_DH
_geom_hbond_distance_HA
_geom_hbond_distance_DA
_geom_hbond_angle_DHA
C15 H15 F4 5_575 0.93 2.52 3.254(3) 136
C3 H3 O1 4_545 0.98 2.56 3.358(2) 138
N2 H1A O1 1_545 0.86(2) 2.53(2) 3.292(2) 148(3)
N1 H2A Cg3 5_565 0.89(2) 2.70(3) 3.549(3) 160(2)
C36 H36 Cg2 4_555 0.93 2.81 3.696(3) 160
C42 H42 Cg1 4_555 0.93 2.78 3.651(3) 157
C45 H45 Cg3 1_545 0.93 2.65 3.494(3) 151

loop_
_geom_torsion_atom_site_label_1
_geom_torsion_atom_site_label_2
_geom_torsion_atom_site_label_3
_geom_torsion_atom_site_label_4
_geom_torsion
N1 C1 C2 C7 -1.1(2)
C11 C1 C2 C7 -121.79(18)
N1 C1 C2 C3 -117.95(17)
C11 C1 C2 C3 121.40(17)
C7 C2 C3 N2 -61.43(18)
C1 C2 C3 N2 57.74(18)
C7 C2 C3 C31 173.32(15)
C1 C2 C3 C31 -67.52(19)
N2 C4 C5 C7 59.39(18)
C41 C4 C5 C7 -175.09(15)
N2 C4 C5 C6 -60.09(19)
C41 C4 C5 C6 65.43(19)
C7 C5 C6 N1 -3.4(2)
C4 C5 C6 N1 114.62(17)
C7 C5 C6 C61 116.65(18)
C4 C5 C6 C61 -125.36(17)
C1 C2 C7 O1 128.28(19)
C3 C2 C7 O1 -110.4(2)
C1 C2 C7 C5 -58.06(19)
C3 C2 C7 C5 63.24(18)
C6 C5 C7 O1 -125.73(19)
C4 C5 C7 O1 111.4(2)
C6 C5 C7 C2 60.57(19)
C4 C5 C7 C2 -62.32(17)
N1 C1 C11 C16 -28.4(3)
C2 C1 C11 C16 91.1(2)
N1 C1 C11 C12 150.81(19)
C2 C1 C11 C12 -89.7(2)
C16 C11 C12 C13 0.6(3)
C1 C11 C12 C13 -178.6(2)
C11 C12 C13 C14 0.4(4)
C12 C13 C14 C15 -1.2(4)
C12 C13 C14 F1 178.0(2)
F1 C14 C15 C16 -178.3(2)
C13 C14 C15 C16 0.8(4)
C12 C11 C16 C15 -1.0(3)
C1 C11 C16 C15 178.22(19)
C14 C15 C16 C11 0.3(3)
N2 C3 C31 C36 159.61(16)
C2 C3 C31 C36 -78.5(2)
N2 C3 C31 C32 -21.9(2)
C2 C3 C31 C32 100.0(2)
C36 C31 C32 C33 1.3(3)
C3 C31 C32 C33 -177.17(18)
C31 C32 C33 C34 -0.6(3)
C32 C33 C34 F2 -178.90(18)
C32 C33 C34 C35 -0.2(3)
F2 C34 C35 C36 179.10(18)
C33 C34 C35 C36 0.4(3)
C34 C35 C36 C31 0.3(3)
C32 C31 C36 C35 -1.1(3)
C3 C31 C36 C35 177.44(18)
N2 C4 C41 C42 -161.32(17)
C5 C4 C41 C42 75.9(2)
N2 C4 C41 C46 19.6(2)
C5 C4 C41 C46 -103.2(2)
C46 C41 C42 C43 0.1(3)
C4 C41 C42 C43 -179.00(19)
C41 C42 C43 C44 -0.3(3)
C42 C43 C44 C45 0.1(3)
C42 C43 C44 F3 -178.32(19)
F3 C44 C45 C46 178.73(19)
C43 C44 C45 C46 0.3(3)
C44 C45 C46 C41 -0.5(3)
C42 C41 C46 C45 0.3(3)
C4 C41 C46 C45 179.37(19)
N1 C6 C61 C62 20.6(3)
C5 C6 C61 C62 -98.4(2)
N1 C6 C61 C66 -163.06(17)
C5 C6 C61 C66 77.9(2)
C66 C61 C62 C63 -0.6(3)
C6 C61 C62 C63 175.7(2)
C61 C62 C63 C64 -0.4(4)
C62 C63 C64 F4 -179.1(2)
C62 C63 C64 C65 1.3(4)
C63 C64 C65 C66 -1.0(3)
F4 C64 C65 C66 179.5(2)
C64 C65 C66 C61 -0.2(3)
C62 C61 C66 C65 1.0(3)
C6 C61 C66 C65 -175.47(18)
C61 C6 N1 C1 -179.30(16)
C5 C6 N1 C1 -58.6(2)
C11 C1 N1 C6 -176.23(16)
C2 C1 N1 C6 61.3(2)
C41 C4 N2 C3 171.16(15)
C5 C4 N2 C3 -63.87(18)
C31 C3 N2 C4 -170.94(14)
C2 C3 N2 C4 64.88(18)

loop_
_cod_related_entry_id
_cod_related_entry_database
_cod_related_entry_code
1 ChemSpider 2111655
